data_8000535
loop_
_publ_author_name
'Li, Miao'
'Cheng, Zhiqiang'
'Wang, Xiaoling'
'Yu, Zongsu'
'Zhou, Mingren'
'Miao, Huixian'
'Zhaxi, Wenjiang'
'Huang, Wei'
'Ma, Xiao'
'Chen, Qun'
'Jiang, Shenlong'
'Zhang, Qun'
'Wu, Dayu'

_publ_section_title
;
 Negative/Zero Thermal Quenching of Luminescence <i>via</i> Electronic
 Structural Transition in Copper-Iodide Cluster-Based Coordination
 Networks.
;
_journal_issue 34
_journal_name_full 'The journal of physical chemistry letters'
_journal_page_first 8237
_journal_page_last 8245
_journal_paper_doi 10.1021/acs.jpclett.1c02426
_journal_volume 12
_journal_year 2021
_chemical_formula_sum 'C8 H6 Cu I N3 O0.5'
_chemical_formula_weight 342.60
_space_group_crystal_system monoclinic
_space_group_IT_number 15
_space_group_name_Hall '-C 2yc'
_space_group_name_H-M_alt 'C 1 2/c 1'
_atom_sites_solution_hydrogens geom
_audit_creation_method SHELXL-2014/6
_cell_angle_alpha 90
_cell_angle_beta 95.248(2)
_cell_angle_gamma 90
_cell_formula_units_Z 8
_cell_length_a 30.4140(8)
_cell_length_b 4.19600(10)
_cell_length_c 14.4536(3)
_cell_measurement_reflns_used 6947
_cell_measurement_temperature 100(2)
_cell_measurement_theta_max 28.9900
_cell_measurement_theta_min 2.6630
_cell_volume 1836.80(8)
_computing_structure_refinement 'SHELXL-2014/6 (Sheldrick, 2014)'
_diffrn_ambient_temperature 100(2)
_diffrn_measured_fraction_theta_full 0.972
_diffrn_measured_fraction_theta_max 0.999
_diffrn_measurement_device_type 'ROD, Synergy Custom DW system, HyPix'
_diffrn_radiation_type MoK\a
_diffrn_radiation_wavelength 0.71073
_diffrn_reflns_av_R_equivalents 0.0460
_diffrn_reflns_av_unetI/netI 0.0288
_diffrn_reflns_Laue_measured_fraction_full 0.972
_diffrn_reflns_Laue_measured_fraction_max 0.999
_diffrn_reflns_limit_h_max 36
_diffrn_reflns_limit_h_min -36
_diffrn_reflns_limit_k_max 4
_diffrn_reflns_limit_k_min -4
_diffrn_reflns_limit_l_max 17
_diffrn_reflns_limit_l_min -16
_diffrn_reflns_number 10497
_diffrn_reflns_point_group_measured_fraction_full 0.972
_diffrn_reflns_point_group_measured_fraction_max 0.999
_diffrn_reflns_theta_full 25.242
_diffrn_reflns_theta_max 24.992
_diffrn_reflns_theta_min 2.690
_exptl_absorpt_coefficient_mu 5.697
_exptl_absorpt_correction_T_max 1.00000
_exptl_absorpt_correction_T_min 0.57847
_exptl_absorpt_correction_type multi-scan
_exptl_absorpt_process_details
;
CrysAlisPro 1.171.41.64a (Rigaku Oxford Diffraction, 2020)
Empirical absorption correction using spherical harmonics,
 implemented in SCALE3 ABSPACK scaling algorithm.
;
_exptl_crystal_colour white
_exptl_crystal_density_diffrn 2.478
_exptl_crystal_description needle
_exptl_crystal_F_000 1288
_exptl_crystal_size_max 0.43
_exptl_crystal_size_mid 0.16
_exptl_crystal_size_min 0.10
_refine_diff_density_max 0.638
_refine_diff_density_min -1.060
_refine_diff_density_rms 0.131
_refine_ls_extinction_method none
_refine_ls_goodness_of_fit_ref 1.049
_refine_ls_hydrogen_treatment constr
_refine_ls_matrix_type full
_refine_ls_number_parameters 123
_refine_ls_number_reflns 1599
_refine_ls_number_restraints 0
_refine_ls_restrained_S_all 1.049
_refine_ls_R_factor_all 0.0268
_refine_ls_R_factor_gt 0.0235
_refine_ls_shift/su_max 0.003
_refine_ls_shift/su_mean 0.000
_refine_ls_structure_factor_coef Fsqd
_refine_ls_weighting_details 'w=1/[\s^2^(Fo^2^)+(0.0409P)^2^+1.0322P] where P=(Fo^2^+2Fc^2^)/3'
_refine_ls_weighting_scheme calc
_refine_ls_wR_factor_gt 0.0613
_refine_ls_wR_factor_ref 0.0634
_reflns_Friedel_coverage 0.000
_reflns_number_gt 1455
_reflns_number_total 1599
_reflns_threshold_expression 'I > 2\s(I)'
_cod_data_source_file jz1c02426_si_010.cif
_cod_data_source_block 2@100k
_cod_original_cell_volume 1836.79(8)
_cod_original_sg_symbol_H-M 'C 2/c'
_cod_original_formula_sum 'C8 H6 Cu I N3 O0.50'
_cod_database_code 8000535
_shelx_space_group_comment
;
The symmetry employed for this shelxl refinement is uniquely defined
by the following loop, which should always be used as a source of
symmetry information in preference to the above space-group names.
They are only intended as comments.
;
_shelxl_version_number 2014/6

loop_
_space_group_symop_operation_xyz
'x, y, z'
'-x, y, -z+1/2'
'x+1/2, y+1/2, z'
'-x+1/2, y+1/2, -z+1/2'
'-x, -y, -z'
'x, -y, z-1/2'
'-x+1/2, -y+1/2, -z'
'x+1/2, -y+1/2, z-1/2'

loop_
_atom_site_label
_atom_site_type_symbol
_atom_site_fract_x
_atom_site_fract_y
_atom_site_fract_z
_atom_site_U_iso_or_equiv
_atom_site_adp_type
_atom_site_occupancy
_atom_site_site_symmetry_order
_atom_site_calc_flag
_atom_site_refinement_flags_posn
_atom_site_refinement_flags_adp
_atom_site_refinement_flags_occupancy
_atom_site_disorder_assembly
_atom_site_disorder_group
I1 I 0.22093(2) 0.08943(4) 0.86768(2) 0.01488(12) Uani 1 1 d . . . . .
Cu1 Cu 0.23624(2) 0.09186(8) 0.69090(3) 0.01591(14) Uani 1 1 d . . . . .
N1 N 0.17497(9) 0.0919(5) 0.62155(19) 0.0146(6) Uani 1 1 d . . . . .
O1 O 0.0000 0.7194(7) 0.2500 0.0230(8) Uani 1 2 d S T P . .
N3 N 0.10314(10) -0.0349(6) 0.5862(2) 0.0189(6) Uani 1 1 d . . . . .
C4 C 0.10345(12) 0.4792(8) 0.3789(2) 0.0217(8) Uani 1 1 d . . . . .
H4A H 0.1336 0.5152 0.3783 0.026 Uiso 1 1 calc R U . . .
N2 N 0.11751(9) 0.1760(6) 0.52231(18) 0.0153(6) Uani 1 1 d . . . . .
C2 C 0.13929(11) -0.0756(7) 0.6433(2) 0.0170(7) Uani 1 1 d . . . . .
H2A H 0.1401 -0.2097 0.6946 0.020 Uiso 1 1 calc R U . . .
C3 C 0.08735(11) 0.2966(7) 0.4482(2) 0.0159(7) Uani 1 1 d . . . . .
C6 C 0.02904(12) 0.5507(7) 0.3123(2) 0.0184(8) Uani 1 1 d . . . . .
C1 C 0.15999(10) 0.2485(7) 0.5452(2) 0.0153(7) Uani 1 1 d . . . . .
H1A H 0.1766 0.3879 0.5124 0.018 Uiso 1 1 calc R U . . .
C7 C 0.01332(12) 0.3602(8) 0.3794(3) 0.0228(8) Uani 1 1 d . . . . .
H7A H -0.0167 0.3174 0.3787 0.027 Uiso 1 1 calc R U . . .
C8 C 0.04316(12) 0.2325(8) 0.4484(2) 0.0237(8) Uani 1 1 d . . . . .
H8A H 0.0331 0.1040 0.4945 0.028 Uiso 1 1 calc R U . . .
C5 C 0.07367(12) 0.6075(7) 0.3102(3) 0.0218(8) Uani 1 1 d . . . . .
H5A H 0.0837 0.7311 0.2631 0.026 Uiso 1 1 calc R U . . .

loop_
_atom_site_aniso_label
_atom_site_aniso_U_11
_atom_site_aniso_U_22
_atom_site_aniso_U_33
_atom_site_aniso_U_23
_atom_site_aniso_U_13
_atom_site_aniso_U_12
I1 0.01799(17) 0.01278(16) 0.01440(17) -0.00033(7) 0.00440(11) -0.00011(7)
Cu1 0.0143(3) 0.0174(2) 0.0156(3) 0.00023(14) -0.00092(19) 0.00039(14)
N1 0.0138(15) 0.0156(14) 0.0141(15) -0.0033(10) 0.0004(12) 0.0028(10)
O1 0.0217(18) 0.0196(16) 0.0244(19) 0.000 -0.0167(15) 0.000
N3 0.0183(16) 0.0205(14) 0.0180(16) 0.0026(11) 0.0022(13) -0.0029(12)
C4 0.0165(19) 0.0272(17) 0.021(2) 0.0026(15) 0.0002(15) -0.0032(15)
N2 0.0160(15) 0.0176(13) 0.0121(14) -0.0002(10) 0.0000(12) -0.0011(11)
C2 0.0155(19) 0.0213(18) 0.0149(18) -0.0004(12) 0.0045(15) -0.0001(12)
C3 0.0163(17) 0.0168(15) 0.0142(17) -0.0015(13) -0.0014(14) -0.0019(13)
C6 0.022(2) 0.0146(16) 0.0171(18) -0.0043(13) -0.0075(16) 0.0014(13)
C1 0.0154(17) 0.0164(16) 0.0143(16) -0.0015(12) 0.0030(13) -0.0010(12)
C7 0.0101(17) 0.0326(18) 0.025(2) 0.0014(15) -0.0043(15) -0.0033(14)
C8 0.0214(19) 0.0269(18) 0.0218(19) 0.0067(14) -0.0029(16) -0.0054(14)
C5 0.019(2) 0.0292(19) 0.0165(19) 0.0074(13) 0.0004(16) -0.0036(14)

loop_
_atom_type_symbol
_atom_type_description
_atom_type_scat_dispersion_real
_atom_type_scat_dispersion_imag
_atom_type_scat_source
C C 0.0033 0.0016 'International Tables Vol C Tables 4.2.6.8 and 6.1.1.4'
H H 0.0000 0.0000 'International Tables Vol C Tables 4.2.6.8 and 6.1.1.4'
N N 0.0061 0.0033 'International Tables Vol C Tables 4.2.6.8 and 6.1.1.4'
O O 0.0106 0.0060 'International Tables Vol C Tables 4.2.6.8 and 6.1.1.4'
Cu Cu 0.3201 1.2651 'International Tables Vol C Tables 4.2.6.8 and 6.1.1.4'
I I -0.4742 1.8119 'International Tables Vol C Tables 4.2.6.8 and 6.1.1.4'

loop_
_geom_angle_atom_site_label_1
_geom_angle_atom_site_label_2
_geom_angle_atom_site_label_3
_geom_angle
_geom_angle_site_symmetry_1
_geom_angle_site_symmetry_3
_geom_angle_publ_flag
Cu1 I1 Cu1 63.687(11) . 4_546 ?
Cu1 I1 Cu1 63.469(11) . 4_556 ?
Cu1 I1 Cu1 104.743(17) 4_546 4_556 ?
N1 Cu1 I1 104.03(8) . . ?
N1 Cu1 I1 107.37(7) . 4_556 ?
I1 Cu1 I1 116.703(14) . 4_556 ?
N1 Cu1 I1 107.26(7) . 4_546 ?
I1 Cu1 I1 116.139(14) . 4_546 ?
I1 Cu1 I1 104.748(17) 4_556 4_546 ?
N1 Cu1 Cu1 120.85(7) . 4_546 ?
I1 Cu1 Cu1 58.196(17) . 4_546 ?
I1 Cu1 Cu1 131.51(2) 4_556 4_546 ?
I1 Cu1 Cu1 57.943(11) 4_546 4_546 ?
N1 Cu1 Cu1 120.84(7) . 4_556 ?
I1 Cu1 Cu1 58.587(17) . 4_556 ?
I1 Cu1 Cu1 58.116(11) 4_556 4_556 ?
I1 Cu1 Cu1 131.64(2) 4_546 4_556 ?
Cu1 Cu1 Cu1 97.73(2) 4_546 4_556 ?
C1 N1 C2 103.2(3) . . ?
C1 N1 Cu1 129.7(2) . . ?
C2 N1 Cu1 127.1(2) . . ?
C6 O1 C6 119.0(3) . 2 ?
C2 N3 N2 101.8(3) . . ?
C3 C4 C5 118.7(3) . . ?
C3 C4 H4A 120.6 . . ?
C5 C4 H4A 120.6 . . ?
C1 N2 N3 109.8(2) . . ?
C1 N2 C3 129.8(3) . . ?
N3 N2 C3 120.3(3) . . ?
N3 C2 N1 115.2(3) . . ?
N3 C2 H2A 122.4 . . ?
N1 C2 H2A 122.4 . . ?
C8 C3 C4 121.4(3) . . ?
C8 C3 N2 119.3(3) . . ?
C4 C3 N2 119.3(3) . . ?
C7 C6 C5 121.4(3) . . ?
C7 C6 O1 120.6(3) . . ?
C5 C6 O1 117.6(3) . . ?
N1 C1 N2 110.0(3) . . ?
N1 C1 H1A 125.0 . . ?
N2 C1 H1A 125.0 . . ?
C6 C7 C8 118.8(3) . . ?
C6 C7 H7A 120.6 . . ?
C8 C7 H7A 120.6 . . ?
C3 C8 C7 119.9(3) . . ?
C3 C8 H8A 120.1 . . ?
C7 C8 H8A 120.1 . . ?
C6 C5 C4 119.7(3) . . ?
C6 C5 H5A 120.2 . . ?
C4 C5 H5A 120.2 . . ?

loop_
_geom_bond_atom_site_label_1
_geom_bond_atom_site_label_2
_geom_bond_distance
_geom_bond_site_symmetry_2
_geom_bond_publ_flag
I1 Cu1 2.6387(5) . ?
I1 Cu1 2.6410(4) 4_546 ?
I1 Cu1 2.6571(4) 4_556 ?
Cu1 N1 2.034(3) . ?
Cu1 I1 2.6409(4) 4_556 ?
Cu1 I1 2.6570(4) 4_546 ?
Cu1 Cu1 2.7855(5) 4_546 ?
Cu1 Cu1 2.7855(5) 4_556 ?
N1 C1 1.329(4) . ?
N1 C2 1.354(4) . ?
O1 C6 1.395(4) . ?
O1 C6 1.395(4) 2 ?
N3 C2 1.324(4) . ?
N3 N2 1.378(4) . ?
C4 C3 1.386(5) . ?
C4 C5 1.389(5) . ?
C4 H4A 0.9300 . ?
N2 C1 1.339(4) . ?
N2 C3 1.437(4) . ?
C2 H2A 0.9300 . ?
C3 C8 1.371(5) . ?
C6 C7 1.375(5) . ?
C6 C5 1.381(5) . ?
C1 H1A 0.9300 . ?
C7 C8 1.393(5) . ?
C7 H7A 0.9300 . ?
C8 H8A 0.9300 . ?
C5 H5A 0.9300 . ?
